data_9011848
loop_
_publ_author_name
'Mokeeva, V. I.'

_publ_section_title
;
 The crystal structure of kasolite
;
_journal_name_full 'Soviet Physics Crystallography'
_journal_page_first 621
_journal_page_last 622
_journal_paper_doi 10.1070/PU1967v009n04ABEH003016
_journal_volume 9
_journal_year 1965
_chemical_formula_sum 'O6 Pb Si U'
_chemical_name_mineral Kasolite
_space_group_IT_number 14
_symmetry_space_group_name_Hall '-P 2yab'
_symmetry_space_group_name_H-M 'P 1 21/a 1'
_cell_angle_alpha 90
_cell_angle_beta 75.75
_cell_angle_gamma 90
_cell_length_a 13.28
_cell_length_b 6.96
_cell_length_c 6.74
_cell_formula_units_Z 4
_cell_volume 603.802
_database_code_amcsd 0015549
_exptl_crystal_density_diffrn 6.263
_cod_original_formula_sum 'Pb U Si O6'
_cod_database_code 9011848

loop_
_space_group_symop_operation_xyz
x,y,z
1/2+x,1/2-y,z
1/2-x,1/2+y,-z
-x,-y,-z

loop_
_atom_site_label
_atom_site_fract_x
_atom_site_fract_y
_atom_site_fract_z
_atom_site_U_iso_or_equiv
Pb 0.11700 0.57000 0.07300 0.02533
U 0.18000 0.24600 0.52600 0.02533
Si 0.08000 0.75000 0.58000 0.02533
O1 0.03000 0.75000 0.83000 0.02533
O2 -0.01000 0.75000 0.45000 0.02533
O3 0.16000 0.94000 0.51000 0.02533
O4 0.16000 0.56000 0.51000 0.02533
O5 0.18000 0.25000 0.27000 0.02533
O6 0.18000 0.25000 0.78000 0.02533

loop_
_cod_related_entry_id
_cod_related_entry_database
_cod_related_entry_code
1 AMCSD 0015549
